data_7019530
loop_
_publ_author_name
'Graczyk, Angelika'
'Murphy, Frances A.'
'Nolan, Deanne'
'Fern\'andez-Moreira, Vanesa'
'Lundin, Natasha J.'
'Fitchett, Christopher M.'
'Draper, Sylvia M.'

_publ_section_title
;
 Terpyridine-fused polyaromatic hydrocarbons generated via
 cyclodehydrogenation and used as ligands in Ru(ii) complexes.
;
_journal_issue 25
_journal_name_full 'Dalton transactions (Cambridge, England : 2003)'
_journal_page_first 7746
_journal_page_last 7754
_journal_paper_doi 10.1039/c2dt30548h
_journal_volume 41
_journal_year 2012
_chemical_formula_sum 'C73 H79 Cl4 N3'
_chemical_formula_weight 1140.19
_chemical_name_systematic
;
?
;
_space_group_IT_number 2
_symmetry_cell_setting triclinic
_symmetry_space_group_name_Hall '-P 1'
_symmetry_space_group_name_H-M 'P -1'
_atom_sites_solution_hydrogens geom
_atom_sites_solution_primary direct
_atom_sites_solution_secondary difmap
_audit_creation_method SHELXL-97
_cell_angle_alpha 66.3110(10)
_cell_angle_beta 70.3760(10)
_cell_angle_gamma 76.7660(10)
_cell_formula_units_Z 2
_cell_length_a 12.2579(7)
_cell_length_b 16.5216(9)
_cell_length_c 18.2312(10)
_cell_measurement_reflns_used 4999
_cell_measurement_temperature 153(2)
_cell_measurement_theta_max 30.46
_cell_measurement_theta_min 2.35
_cell_volume 3165.7(3)
_computing_cell_refinement 'Bruker SMART'
_computing_data_collection 'Bruker SMART'
_computing_data_reduction 'Bruker SAINT'
_computing_molecular_graphics 'Bruker SHELXTL'
_computing_publication_material 'Bruker SHELXTL'
_computing_structure_refinement 'SHELXL-97 (Sheldrick, 1997)'
_computing_structure_solution 'SHELXS-97 (Sheldrick, 1990)'
_diffrn_ambient_temperature 153(2)
_diffrn_measured_fraction_theta_full 0.999
_diffrn_measured_fraction_theta_max 0.999
_diffrn_measurement_device_type 'CCD area detector'
_diffrn_measurement_method 'phi and omega scans'
_diffrn_radiation_monochromator graphite
_diffrn_radiation_source 'fine-focus sealed tube'
_diffrn_radiation_type MoK\a
_diffrn_radiation_wavelength 0.71073
_diffrn_reflns_av_R_equivalents 0.0297
_diffrn_reflns_av_sigmaI/netI 0.0372
_diffrn_reflns_limit_h_max 15
_diffrn_reflns_limit_h_min -15
_diffrn_reflns_limit_k_max 20
_diffrn_reflns_limit_k_min -20
_diffrn_reflns_limit_l_max 22
_diffrn_reflns_limit_l_min -22
_diffrn_reflns_number 31713
_diffrn_reflns_theta_full 26.00
_diffrn_reflns_theta_max 26.00
_diffrn_reflns_theta_min 1.77
_exptl_absorpt_coefficient_mu 0.231
_exptl_absorpt_correction_T_max 1.0000
_exptl_absorpt_correction_T_min 0.7814
_exptl_absorpt_correction_type multi-scan
_exptl_absorpt_process_details 'blessing, Acta Cryst. 1995(A51) 33-38'
_exptl_crystal_colour colourless
_exptl_crystal_density_diffrn 1.196
_exptl_crystal_density_method 'not measured'
_exptl_crystal_description block
_exptl_crystal_F_000 1212
_exptl_crystal_size_max 0.45
_exptl_crystal_size_mid 0.37
_exptl_crystal_size_min 0.20
_refine_diff_density_max 1.316
_refine_diff_density_min -1.347
_refine_diff_density_rms 0.069
_refine_ls_extinction_method none
_refine_ls_goodness_of_fit_ref 1.076
_refine_ls_hydrogen_treatment constr
_refine_ls_matrix_type full
_refine_ls_number_parameters 721
_refine_ls_number_reflns 12437
_refine_ls_number_restraints 0
_refine_ls_restrained_S_all 1.076
_refine_ls_R_factor_all 0.0957
_refine_ls_R_factor_gt 0.0801
_refine_ls_shift/su_max 0.015
_refine_ls_shift/su_mean 0.001
_refine_ls_structure_factor_coef Fsqd
_refine_ls_weighting_details 'calc w=1/[\s^2^(Fo^2^)+(0.0875P)^2^+4.7436P] where P=(Fo^2^+2Fc^2^)/3'
_refine_ls_weighting_scheme calc
_refine_ls_wR_factor_gt 0.1968
_refine_ls_wR_factor_ref 0.2070
_reflns_number_gt 10113
_reflns_number_total 12437
_reflns_threshold_expression >2sigma(I)
_cod_data_source_file c2dt30548h.txt
_cod_data_source_block agq
_cod_depositor_comments
;
The following automatic conversions were performed:

'_symmetry_cell_setting' value 'Triclinic' changed to 'triclinic'
according to /home/saulius/struct/CIF-dictionaries/cif_core.dic
dictionary named 'cif_core.dic' version 2.4.1 from 2010-06-29.

Automatic conversion script
Id: cif_fix_values 1891 2012-01-12 08:04:46Z andrius 
;
_cod_original_sg_symbol_H-M P-1
_cod_database_code 7019530

loop_
_symmetry_equiv_pos_as_xyz
'x, y, z'
'-x, -y, -z'

loop_
_atom_site_label
_atom_site_type_symbol
_atom_site_fract_x
_atom_site_fract_y
_atom_site_fract_z
_atom_site_U_iso_or_equiv
_atom_site_adp_type
_atom_site_occupancy
_atom_site_symmetry_multiplicity
_atom_site_calc_flag
_atom_site_refinement_flags
N1 N 0.1476(2) 0.91867(15) 0.03941(14) 0.0249(5) Uani 1 1 d .
C2 C 0.2014(3) 0.94375(18) 0.07839(17) 0.0261(6) Uani 1 1 d .
C3 C 0.1791(2) 0.91219(18) 0.16513(17) 0.0242(6) Uani 1 1 d .
H3A H 0.2195 0.9315 0.1904 0.029 Uiso 1 1 calc R
C4 C 0.0974(2) 0.85250(17) 0.21351(16) 0.0217(6) Uani 1 1 d .
C5 C 0.0410(2) 0.82686(18) 0.17332(16) 0.0228(6) Uani 1 1 d .
H5A H -0.0157 0.7861 0.2046 0.027 Uiso 1 1 calc R
C6 C 0.0680(2) 0.86121(18) 0.08681(17) 0.0245(6) Uani 1 1 d .
N7 N 0.3375(2) 1.03733(17) 0.06396(17) 0.0342(6) Uani 1 1 d .
C8 C 0.2879(3) 1.00919(19) 0.02474(18) 0.0294(6) Uani 1 1 d .
C9 C 0.3128(3) 1.0393(2) -0.0618(2) 0.0400(8) Uani 1 1 d .
H9A H 0.2749 1.0192 -0.0880 0.048 Uiso 1 1 calc R
C10 C 0.3949(4) 1.0996(3) -0.1087(2) 0.0512(10) Uani 1 1 d .
H10A H 0.4144 1.1212 -0.1678 0.061 Uiso 1 1 calc R
C11 C 0.4473(3) 1.1278(2) -0.0688(2) 0.0473(9) Uani 1 1 d .
H11A H 0.5044 1.1684 -0.0995 0.057 Uiso 1 1 calc R
C12 C 0.4153(3) 1.0956(2) 0.0168(2) 0.0418(8) Uani 1 1 d .
H12A H 0.4508 1.1163 0.0441 0.050 Uiso 1 1 calc R
N13 N -0.0582(3) 0.76712(18) 0.09019(16) 0.0361(6) Uani 1 1 d .
C14 C 0.0047(3) 0.83572(19) 0.04362(17) 0.0259(6) Uani 1 1 d .
C15 C 0.0089(3) 0.8828(2) -0.03965(18) 0.0307(7) Uani 1 1 d .
H15A H 0.0551 0.9308 -0.0714 0.037 Uiso 1 1 calc R
C16 C -0.0552(3) 0.8583(2) -0.07549(19) 0.0357(7) Uani 1 1 d .
H16A H -0.0535 0.8893 -0.1324 0.043 Uiso 1 1 calc R
C17 C -0.1215(3) 0.7888(2) -0.0280(2) 0.0358(7) Uani 1 1 d .
H17A H -0.1673 0.7712 -0.0509 0.043 Uiso 1 1 calc R
C18 C -0.1193(3) 0.7450(2) 0.0542(2) 0.0391(8) Uani 1 1 d .
H18A H -0.1642 0.6964 0.0870 0.047 Uiso 1 1 calc R
C19 C 0.0711(2) 0.81546(17) 0.30667(16) 0.0206(5) Uani 1 1 d .
C20 C -0.0123(2) 0.86099(17) 0.35527(16) 0.0197(5) Uani 1 1 d .
C21 C -0.0331(2) 0.82617(17) 0.44254(16) 0.0196(5) Uani 1 1 d .
C22 C 0.0294(2) 0.74592(17) 0.48016(16) 0.0200(5) Uani 1 1 d .
C23 C 0.1111(2) 0.69984(17) 0.43106(16) 0.0197(5) Uani 1 1 d .
C24 C 0.1328(2) 0.73459(17) 0.34432(16) 0.0204(5) Uani 1 1 d .
C25 C -0.0797(2) 0.94588(17) 0.31389(15) 0.0204(5) Uani 1 1 d .
C26 C -0.0731(3) 1.02672(18) 0.31814(17) 0.0258(6) Uani 1 1 d .
H26A H -0.0212 1.0297 0.3455 0.031 Uiso 1 1 calc R
C27 C -0.1410(3) 1.10315(19) 0.28296(19) 0.0292(6) Uani 1 1 d .
H27A H -0.1350 1.1573 0.2873 0.035 Uiso 1 1 calc R
C28 C -0.2175(2) 1.10282(18) 0.24159(17) 0.0258(6) Uani 1 1 d .
C29 C -0.2956(3) 1.1870(2) 0.2054(2) 0.0333(7) Uani 1 1 d .
C30 C -0.3873(4) 1.2082(3) 0.2777(2) 0.0560(11) Uani 1 1 d .
H30A H -0.4337 1.1580 0.3117 0.084 Uiso 1 1 calc R
H30B H -0.4384 1.2616 0.2560 0.084 Uiso 1 1 calc R
H30C H -0.3489 1.2185 0.3119 0.084 Uiso 1 1 calc R
C31 C -0.2225(4) 1.2660(2) 0.1518(3) 0.0530(10) Uani 1 1 d .
H31A H -0.2732 1.3192 0.1291 0.080 Uiso 1 1 calc R
H31B H -0.1624 1.2519 0.1059 0.080 Uiso 1 1 calc R
H31C H -0.1853 1.2771 0.1863 0.080 Uiso 1 1 calc R
C32 C -0.3560(3) 1.1759(2) 0.1498(2) 0.0453(9) Uani 1 1 d .
H32A H -0.4034 1.1262 0.1819 0.068 Uiso 1 1 calc R
H32B H -0.2972 1.1639 0.1024 0.068 Uiso 1 1 calc R
H32C H -0.4061 1.2306 0.1295 0.068 Uiso 1 1 calc R
C33 C -0.2226(2) 1.02205(19) 0.23667(17) 0.0255(6) Uani 1 1 d .
H33A H -0.2734 1.0192 0.2085 0.031 Uiso 1 1 calc R
C34 C -0.1551(2) 0.94551(18) 0.27195(16) 0.0236(6) Uani 1 1 d .
H34A H -0.1607 0.8915 0.2673 0.028 Uiso 1 1 calc R
C35 C -0.1227(2) 0.87654(16) 0.49253(15) 0.0199(5) Uani 1 1 d .
C36 C -0.2388(2) 0.89057(18) 0.49205(17) 0.0239(6) Uani 1 1 d .
H36A H -0.2640 0.8601 0.4672 0.029 Uiso 1 1 calc R
C37 C -0.3185(2) 0.94838(19) 0.52728(18) 0.0269(6) Uani 1 1 d .
H37A H -0.3974 0.9561 0.5266 0.032 Uiso 1 1 calc R
C38 C -0.2856(2) 0.99538(18) 0.56361(17) 0.0243(6) Uani 1 1 d .
C39 C -0.3708(3) 1.0673(2) 0.5933(2) 0.0311(7) Uani 1 1 d .
C40 C -0.4008(4) 1.1421(3) 0.5157(3) 0.0574(11) Uani 1 1 d .
H40A H -0.4551 1.1892 0.5326 0.086 Uiso 1 1 calc R
H40B H -0.4368 1.1177 0.4897 0.086 Uiso 1 1 calc R
H40C H -0.3293 1.1668 0.4758 0.086 Uiso 1 1 calc R
C41 C -0.3201(4) 1.1072(3) 0.6343(3) 0.0579(11) Uani 1 1 d .
H41A H -0.3007 1.0607 0.6836 0.087 Uiso 1 1 calc R
H41B H -0.3773 1.1532 0.6510 0.087 Uiso 1 1 calc R
H41C H -0.2495 1.1337 0.5949 0.087 Uiso 1 1 calc R
C42A C -0.4823(4) 1.0286(3) 0.6541(3) 0.0597(11) Uani 1 1 d .
H42A H -0.4642 0.9812 0.7034 0.090 Uiso 1 1 calc R
H42B H -0.5170 1.0043 0.6272 0.090 Uiso 1 1 calc R
H42C H -0.5374 1.0755 0.6707 0.090 Uiso 1 1 calc R
C43 C -0.1709(2) 0.97721(18) 0.56781(17) 0.0241(6) Uani 1 1 d .
H43A H -0.1465 1.0054 0.5950 0.029 Uiso 1 1 calc R
C44 C -0.0914(2) 0.91879(18) 0.53320(17) 0.0231(6) Uani 1 1 d .
H44A H -0.0139 0.9076 0.5375 0.028 Uiso 1 1 calc R
C45 C 0.0084(2) 0.70352(17) 0.57324(16) 0.0206(5) Uani 1 1 d .
C46 C 0.0664(3) 0.72591(19) 0.61516(18) 0.0269(6) Uani 1 1 d .
H46A H 0.1129 0.7740 0.5859 0.032 Uiso 1 1 calc R
C47 C 0.0574(3) 0.67908(19) 0.69894(18) 0.0295(6) Uani 1 1 d .
H47A H 0.0979 0.6959 0.7259 0.035 Uiso 1 1 calc R
C48 C -0.0092(2) 0.60812(18) 0.74457(16) 0.0237(6) Uani 1 1 d .
C49 C -0.0130(3) 0.5564(2) 0.83702(17) 0.0299(6) Uani 1 1 d .
C50 C -0.0623(3) 0.6194(2) 0.88581(19) 0.0386(8) Uani 1 1 d .
H50A H -0.0647 0.5865 0.9445 0.058 Uiso 1 1 calc R
H50B H -0.1413 0.6448 0.8812 0.058 Uiso 1 1 calc R
H50C H -0.0125 0.6674 0.8630 0.058 Uiso 1 1 calc R
C51 C 0.1118(3) 0.5189(2) 0.8432(2) 0.0400(8) Uani 1 1 d .
H51A H 0.1105 0.4859 0.9016 0.060 Uiso 1 1 calc R
H51B H 0.1599 0.5680 0.8203 0.060 Uiso 1 1 calc R
H51C H 0.1446 0.4790 0.8114 0.060 Uiso 1 1 calc R
C52 C -0.0872(4) 0.4793(2) 0.8765(2) 0.0460(9) Uani 1 1 d .
H52A H -0.0869 0.4487 0.9349 0.069 Uiso 1 1 calc R
H52B H -0.0550 0.4376 0.8466 0.069 Uiso 1 1 calc R
H52C H -0.1673 0.5021 0.8733 0.069 Uiso 1 1 calc R
C53 C -0.0680(3) 0.58664(19) 0.70292(18) 0.0279(6) Uani 1 1 d .
H53A H -0.1153 0.5390 0.7324 0.033 Uiso 1 1 calc R
C54 C -0.0591(2) 0.63363(19) 0.61858(17) 0.0252(6) Uani 1 1 d .
H54A H -0.1002 0.6173 0.5917 0.030 Uiso 1 1 calc R
C55 C 0.1704(2) 0.61106(17) 0.47307(16) 0.0203(5) Uani 1 1 d .
C56 C 0.2538(3) 0.60297(18) 0.51252(19) 0.0277(6) Uani 1 1 d .
H56A H 0.2809 0.6548 0.5078 0.033 Uiso 1 1 calc R
C57 C 0.2977(3) 0.52012(19) 0.5585(2) 0.0300(6) Uani 1 1 d .
H57A H 0.3554 0.5163 0.5842 0.036 Uiso 1 1 calc R
C58 C 0.2602(2) 0.44241(18) 0.56856(17) 0.0234(6) Uani 1 1 d .
C59 C 0.3041(3) 0.35320(19) 0.62681(19) 0.0313(7) Uani 1 1 d .
C60 C 0.2640(4) 0.3547(3) 0.7161(2) 0.0552(11) Uani 1 1 d .
H60A H 0.2916 0.2980 0.7539 0.083 Uiso 1 1 calc R
H60B H 0.1787 0.3638 0.7341 0.083 Uiso 1 1 calc R
H60C H 0.2961 0.4033 0.7171 0.083 Uiso 1 1 calc R
C61 C 0.4371(3) 0.3409(2) 0.6002(2) 0.0412(8) Uani 1 1 d .
H61A H 0.4645 0.3397 0.5436 0.062 Uiso 1 1 calc R
H61B H 0.4651 0.2847 0.6385 0.062 Uiso 1 1 calc R
H61C H 0.4669 0.3903 0.6016 0.062 Uiso 1 1 calc R
C62 C 0.2595(4) 0.2746(2) 0.6269(3) 0.0532(10) Uani 1 1 d .
H62A H 0.2847 0.2733 0.5704 0.080 Uiso 1 1 calc R
H62B H 0.1742 0.2805 0.6462 0.080 Uiso 1 1 calc R
H62C H 0.2908 0.2194 0.6643 0.080 Uiso 1 1 calc R
C63 C 0.1802(3) 0.45072(19) 0.52654(19) 0.0279(6) Uani 1 1 d .
H63A H 0.1540 0.3988 0.5307 0.033 Uiso 1 1 calc R
C64 C 0.1379(2) 0.53375(19) 0.47842(18) 0.0260(6) Uani 1 1 d .
H64A H 0.0855 0.5374 0.4486 0.031 Uiso 1 1 calc R
C65 C 0.2255(2) 0.68988(17) 0.29069(16) 0.0210(5) Uani 1 1 d .
C66 C 0.1992(3) 0.64774(19) 0.24723(19) 0.0282(6) Uani 1 1 d .
H66A H 0.1204 0.6407 0.2562 0.034 Uiso 1 1 calc R
C67 C 0.2870(3) 0.6158(2) 0.19088(19) 0.0292(6) Uani 1 1 d .
H67A H 0.2665 0.5878 0.1617 0.035 Uiso 1 1 calc R
C68 C 0.4037(2) 0.62342(18) 0.17571(17) 0.0247(6) Uani 1 1 d .
C69 C 0.4961(3) 0.5957(2) 0.1061(2) 0.0354(7) Uani 1 1 d .
C70 C 0.4689(4) 0.6566(3) 0.0228(2) 0.0554(10) Uani 1 1 d .
H70A H 0.5265 0.6405 -0.0229 0.083 Uiso 1 1 calc R
H70B H 0.4721 0.7187 0.0137 0.083 Uiso 1 1 calc R
H70C H 0.3909 0.6491 0.0247 0.083 Uiso 1 1 calc R
C71 C 0.4912(4) 0.4994(3) 0.1187(3) 0.0514(10) Uani 1 1 d .
H71A H 0.5083 0.4601 0.1714 0.077 Uiso 1 1 calc R
H71B H 0.5490 0.4841 0.0727 0.077 Uiso 1 1 calc R
H71C H 0.4132 0.4923 0.1202 0.077 Uiso 1 1 calc R
C72 C 0.6187(3) 0.6088(3) 0.0992(3) 0.0518(10) Uani 1 1 d .
H72A H 0.6389 0.5711 0.1511 0.078 Uiso 1 1 calc R
H72B H 0.6218 0.6713 0.0890 0.078 Uiso 1 1 calc R
H72C H 0.6741 0.5924 0.0529 0.078 Uiso 1 1 calc R
C73 C 0.4295(2) 0.66151(19) 0.22258(18) 0.0265(6) Uani 1 1 d .
H73A H 0.5086 0.6653 0.2160 0.032 Uiso 1 1 calc R
C74 C 0.3423(2) 0.69424(19) 0.27877(18) 0.0254(6) Uani 1 1 d .
H74A H 0.3630 0.7201 0.3097 0.031 Uiso 1 1 calc R
C80 C 0.4124(5) 0.4231(4) 0.3587(3) 0.102(2) Uani 1 1 d .
H80A H 0.3802 0.4496 0.4027 0.122 Uiso 1 1 calc R
H80B H 0.3847 0.4635 0.3096 0.122 Uiso 1 1 calc R
Cl81 Cl 0.36049(12) 0.32021(12) 0.39469(10) 0.0889(5) Uani 1 1 d .
Cl82 Cl 0.56457(13) 0.41468(10) 0.33101(9) 0.0845(4) Uani 1 1 d .
C90 C 0.2551(4) 0.2155(3) 0.2643(2) 0.0537(10) Uani 1 1 d .
H90A H 0.2895 0.1790 0.3111 0.064 Uiso 1 1 calc R
H90B H 0.1738 0.2373 0.2880 0.064 Uiso 1 1 calc R
Cl91 Cl 0.25493(15) 0.14928(9) 0.20949(8) 0.0840(4) Uani 1 1 d .
Cl92 Cl 0.33507(9) 0.30702(8) 0.19948(7) 0.0641(3) Uani 1 1 d .

loop_
_atom_site_aniso_label
_atom_site_aniso_U_11
_atom_site_aniso_U_22
_atom_site_aniso_U_33
_atom_site_aniso_U_23
_atom_site_aniso_U_13
_atom_site_aniso_U_12
N1 0.0293(13) 0.0250(12) 0.0165(11) -0.0052(9) -0.0050(10) -0.0015(10)
C2 0.0282(15) 0.0232(14) 0.0211(14) -0.0055(11) -0.0045(11) -0.0002(11)
C3 0.0272(14) 0.0223(13) 0.0228(14) -0.0075(11) -0.0087(11) 0.0000(11)
C4 0.0247(14) 0.0181(12) 0.0179(13) -0.0056(10) -0.0062(11) 0.0047(10)
C5 0.0259(14) 0.0220(13) 0.0168(13) -0.0052(11) -0.0041(11) -0.0013(11)
C6 0.0293(15) 0.0213(13) 0.0197(13) -0.0066(11) -0.0078(11) 0.0038(11)
N7 0.0303(14) 0.0317(14) 0.0367(15) -0.0093(12) -0.0066(11) -0.0051(11)
C8 0.0289(15) 0.0235(14) 0.0261(15) -0.0036(12) -0.0037(12) -0.0002(12)
C9 0.047(2) 0.0362(17) 0.0268(16) -0.0031(14) -0.0033(14) -0.0121(15)
C10 0.056(2) 0.043(2) 0.0320(18) 0.0004(16) 0.0028(17) -0.0118(18)
C11 0.0372(19) 0.0304(17) 0.056(2) -0.0057(16) 0.0033(17) -0.0106(14)
C12 0.0375(18) 0.0315(17) 0.051(2) -0.0107(15) -0.0073(16) -0.0073(14)
N13 0.0513(17) 0.0341(14) 0.0276(13) -0.0056(11) -0.0180(12) -0.0123(12)
C14 0.0296(15) 0.0259(14) 0.0210(14) -0.0090(11) -0.0082(12) 0.0023(12)
C15 0.0316(16) 0.0340(16) 0.0215(14) -0.0083(12) -0.0061(12) 0.0010(13)
C16 0.0409(18) 0.0444(19) 0.0236(15) -0.0156(14) -0.0153(14) 0.0084(15)
C17 0.0406(18) 0.0392(18) 0.0393(18) -0.0242(15) -0.0205(15) 0.0076(14)
C18 0.052(2) 0.0329(17) 0.0386(18) -0.0113(14) -0.0180(16) -0.0095(15)
C19 0.0232(13) 0.0203(13) 0.0175(13) -0.0045(10) -0.0076(10) -0.0021(10)
C20 0.0223(13) 0.0166(12) 0.0195(13) -0.0044(10) -0.0074(11) -0.0018(10)
C21 0.0215(13) 0.0180(12) 0.0193(13) -0.0060(10) -0.0065(10) -0.0018(10)
C22 0.0221(13) 0.0210(13) 0.0159(12) -0.0043(10) -0.0061(10) -0.0036(10)
C23 0.0200(13) 0.0180(12) 0.0200(13) -0.0060(10) -0.0063(10) -0.0004(10)
C24 0.0217(13) 0.0205(13) 0.0199(13) -0.0076(11) -0.0068(11) -0.0017(10)
C25 0.0217(13) 0.0202(13) 0.0136(12) -0.0037(10) -0.0028(10) 0.0009(10)
C26 0.0304(15) 0.0238(14) 0.0242(14) -0.0056(11) -0.0130(12) -0.0017(11)
C27 0.0385(17) 0.0179(13) 0.0312(16) -0.0080(12) -0.0124(13) 0.0001(12)
C28 0.0269(14) 0.0230(14) 0.0223(14) -0.0045(11) -0.0075(11) 0.0017(11)
C29 0.0366(17) 0.0247(15) 0.0340(16) -0.0063(13) -0.0158(14) 0.0069(13)
C30 0.061(3) 0.049(2) 0.049(2) -0.0217(18) -0.024(2) 0.0307(19)
C31 0.058(2) 0.0250(17) 0.067(3) 0.0026(17) -0.034(2) 0.0021(16)
C32 0.052(2) 0.0367(18) 0.045(2) -0.0074(16) -0.0304(18) 0.0116(16)
C33 0.0253(14) 0.0274(14) 0.0221(14) -0.0056(11) -0.0097(11) -0.0007(11)
C34 0.0289(14) 0.0198(13) 0.0199(13) -0.0064(11) -0.0059(11) -0.0011(11)
C35 0.0256(14) 0.0144(12) 0.0134(12) -0.0016(10) -0.0032(10) -0.0001(10)
C36 0.0274(14) 0.0215(13) 0.0246(14) -0.0100(11) -0.0067(11) -0.0033(11)
C37 0.0222(14) 0.0274(14) 0.0303(15) -0.0098(12) -0.0077(12) -0.0013(11)
C38 0.0263(14) 0.0209(13) 0.0207(13) -0.0066(11) -0.0026(11) -0.0006(11)
C39 0.0286(15) 0.0263(15) 0.0377(17) -0.0182(13) -0.0043(13) 0.0041(12)
C40 0.069(3) 0.040(2) 0.060(3) -0.0220(19) -0.020(2) 0.0139(19)
C41 0.057(2) 0.055(2) 0.077(3) -0.046(2) -0.021(2) 0.0120(19)
C42A 0.044(2) 0.056(2) 0.070(3) -0.036(2) 0.011(2) -0.0029(18)
C43 0.0290(15) 0.0221(13) 0.0229(14) -0.0096(11) -0.0080(11) -0.0014(11)
C44 0.0235(14) 0.0233(13) 0.0207(13) -0.0058(11) -0.0073(11) -0.0012(11)
C45 0.0228(13) 0.0189(12) 0.0172(13) -0.0072(10) -0.0057(10) 0.0050(10)
C46 0.0322(15) 0.0243(14) 0.0230(14) -0.0042(11) -0.0081(12) -0.0079(12)
C47 0.0406(17) 0.0284(15) 0.0246(15) -0.0084(12) -0.0164(13) -0.0035(13)
C48 0.0300(15) 0.0216(13) 0.0166(13) -0.0052(11) -0.0072(11) 0.0013(11)
C49 0.0402(17) 0.0288(15) 0.0187(14) -0.0038(12) -0.0109(12) -0.0041(13)
C50 0.046(2) 0.0464(19) 0.0206(15) -0.0119(14) -0.0089(14) -0.0011(15)
C51 0.049(2) 0.0385(18) 0.0272(16) -0.0059(14) -0.0178(15) 0.0048(15)
C52 0.068(2) 0.044(2) 0.0212(16) 0.0038(14) -0.0166(16) -0.0192(18)
C53 0.0326(16) 0.0262(14) 0.0213(14) -0.0054(12) -0.0048(12) -0.0064(12)
C54 0.0283(15) 0.0277(14) 0.0209(14) -0.0083(11) -0.0085(11) -0.0037(12)
C55 0.0208(13) 0.0205(13) 0.0164(12) -0.0069(10) -0.0036(10) 0.0019(10)
C56 0.0303(15) 0.0185(13) 0.0359(16) -0.0068(12) -0.0132(13) -0.0043(11)
C57 0.0290(15) 0.0260(15) 0.0381(17) -0.0076(13) -0.0195(13) 0.0002(12)
C58 0.0232(14) 0.0195(13) 0.0227(13) -0.0060(11) -0.0057(11) 0.0031(10)
C59 0.0340(16) 0.0209(14) 0.0323(16) -0.0043(12) -0.0120(13) 0.0042(12)
C60 0.069(3) 0.043(2) 0.0311(18) 0.0003(16) -0.0138(18) 0.0110(19)
C61 0.0392(19) 0.0300(16) 0.052(2) -0.0108(15) -0.0229(16) 0.0107(14)
C62 0.059(2) 0.0198(16) 0.076(3) 0.0000(17) -0.035(2) -0.0026(15)
C63 0.0292(15) 0.0200(13) 0.0360(16) -0.0109(12) -0.0107(13) -0.0010(11)
C64 0.0252(14) 0.0264(14) 0.0286(15) -0.0106(12) -0.0115(12) 0.0008(11)
C65 0.0255(14) 0.0181(12) 0.0159(12) -0.0045(10) -0.0054(11) 0.0005(10)
C66 0.0244(14) 0.0310(15) 0.0322(16) -0.0156(13) -0.0070(12) -0.0014(12)
C67 0.0328(16) 0.0314(15) 0.0307(15) -0.0183(13) -0.0089(13) -0.0032(12)
C68 0.0295(15) 0.0206(13) 0.0202(13) -0.0071(11) -0.0050(11) 0.0014(11)
C69 0.0345(17) 0.0398(18) 0.0321(16) -0.0214(14) -0.0028(13) 0.0020(14)
C70 0.062(3) 0.067(3) 0.0279(18) -0.0160(18) -0.0047(17) -0.001(2)
C71 0.057(2) 0.047(2) 0.052(2) -0.0328(19) -0.0048(19) 0.0041(18)
C72 0.0327(19) 0.071(3) 0.051(2) -0.038(2) 0.0049(16) 0.0021(18)
C73 0.0215(14) 0.0267(14) 0.0301(15) -0.0107(12) -0.0058(12) -0.0008(11)
C74 0.0293(15) 0.0263(14) 0.0251(14) -0.0116(12) -0.0114(12) -0.0009(11)
C80 0.105(4) 0.079(4) 0.044(3) 0.004(2) 0.013(3) 0.034(3)
Cl81 0.0602(7) 0.1289(13) 0.0982(10) -0.0717(10) -0.0112(7) -0.0058(8)
Cl82 0.0963(10) 0.0978(10) 0.0809(9) -0.0446(8) -0.0216(7) -0.0305(8)
C90 0.060(2) 0.051(2) 0.0321(19) -0.0071(17) -0.0073(17) 0.0057(19)
Cl91 0.1320(12) 0.0705(8) 0.0539(7) -0.0181(6) -0.0434(8) 0.0006(8)
Cl92 0.0406(5) 0.0797(7) 0.0484(6) -0.0044(5) -0.0058(4) -0.0064(5)

loop_
_atom_type_symbol
_atom_type_description
_atom_type_scat_dispersion_real
_atom_type_scat_dispersion_imag
_atom_type_scat_source
C C 0.0033 0.0016 'International Tables Vol C Tables 4.2.6.8 and 6.1.1.4'
H H 0.0000 0.0000 'International Tables Vol C Tables 4.2.6.8 and 6.1.1.4'
N N 0.0061 0.0033 'International Tables Vol C Tables 4.2.6.8 and 6.1.1.4'
Cl Cl 0.1484 0.1585 'International Tables Vol C Tables 4.2.6.8 and 6.1.1.4'

loop_
_geom_angle_atom_site_label_1
_geom_angle_atom_site_label_2
_geom_angle_atom_site_label_3
_geom_angle
C2 N1 C6 117.5(2)
N1 C2 C3 123.1(3)
N1 C2 C8 116.7(2)
C3 C2 C8 120.2(3)
C4 C3 C2 119.0(3)
C3 C4 C5 118.0(2)
C3 C4 C19 121.4(2)
C5 C4 C19 120.6(2)
C4 C5 C6 119.6(3)
N1 C6 C5 122.8(3)
N1 C6 C14 117.6(2)
C5 C6 C14 119.6(3)
C12 N7 C8 117.3(3)
N7 C8 C9 122.8(3)
N7 C8 C2 116.6(3)
C9 C8 C2 120.6(3)
C10 C9 C8 118.1(3)
C11 C10 C9 119.4(3)
C10 C11 C12 118.3(3)
N7 C12 C11 124.1(3)
C18 N13 C14 117.6(3)
N13 C14 C15 122.5(3)
N13 C14 C6 116.2(2)
C15 C14 C6 121.3(3)
C16 C15 C14 118.8(3)
C17 C16 C15 119.4(3)
C16 C17 C18 117.8(3)
N13 C18 C17 124.0(3)
C20 C19 C24 120.6(2)
C20 C19 C4 120.8(2)
C24 C19 C4 118.6(2)
C19 C20 C21 119.7(2)
C19 C20 C25 119.7(2)
C21 C20 C25 120.5(2)
C22 C21 C20 119.7(2)
C22 C21 C35 122.0(2)
C20 C21 C35 118.3(2)
C21 C22 C23 120.1(2)
C21 C22 C45 122.3(2)
C23 C22 C45 117.5(2)
C24 C23 C22 120.4(2)
C24 C23 C55 120.4(2)
C22 C23 C55 119.2(2)
C23 C24 C19 119.4(2)
C23 C24 C65 121.1(2)
C19 C24 C65 119.4(2)
C34 C25 C26 117.2(2)
C34 C25 C20 120.4(2)
C26 C25 C20 122.4(2)
C27 C26 C25 121.0(3)
C26 C27 C28 121.9(3)
C27 C28 C33 116.7(2)
C27 C28 C29 121.7(3)
C33 C28 C29 121.6(3)
C30 C29 C32 109.2(3)
C30 C29 C28 108.1(3)
C32 C29 C28 112.6(3)
C30 C29 C31 109.5(3)
C32 C29 C31 107.1(3)
C28 C29 C31 110.3(3)
C34 C33 C28 121.5(3)
C25 C34 C33 121.6(3)
C44 C35 C36 117.4(2)
C44 C35 C21 121.4(2)
C36 C35 C21 120.8(2)
C37 C36 C35 121.0(3)
C36 C37 C38 121.6(3)
C43 C38 C37 116.8(3)
C43 C38 C39 121.9(3)
C37 C38 C39 121.3(3)
C41 C39 C42A 109.1(3)
C41 C39 C38 112.9(3)
C42A C39 C38 110.0(3)
C41 C39 C40 108.5(3)
C42A C39 C40 108.9(3)
C38 C39 C40 107.4(3)
C44 C43 C38 121.5(3)
C35 C44 C43 121.4(3)
C54 C45 C46 117.5(2)
C54 C45 C22 120.7(2)
C46 C45 C22 121.4(2)
C47 C46 C45 121.0(3)
C46 C47 C48 121.8(3)
C53 C48 C47 117.1(2)
C53 C48 C49 123.2(3)
C47 C48 C49 119.6(2)
C52 C49 C50 108.8(3)
C52 C49 C51 108.4(3)
C50 C49 C51 108.9(3)
C52 C49 C48 112.5(2)
C50 C49 C48 109.5(2)
C51 C49 C48 108.7(2)
C48 C53 C54 121.2(3)
C45 C54 C53 121.4(3)
C64 C55 C56 117.6(2)
C64 C55 C23 120.5(2)
C56 C55 C23 121.8(2)
C57 C56 C55 120.5(3)
C56 C57 C58 122.2(3)
C57 C58 C63 117.0(2)
C57 C58 C59 119.6(3)
C63 C58 C59 123.4(3)
C62 C59 C61 108.7(3)
C62 C59 C58 112.6(3)
C61 C59 C58 109.5(2)
C62 C59 C60 109.0(3)
C61 C59 C60 108.1(3)
C58 C59 C60 108.8(3)
C58 C63 C64 121.1(3)
C55 C64 C63 121.4(3)
C74 C65 C66 117.5(3)
C74 C65 C24 120.2(2)
C66 C65 C24 122.2(2)
C67 C66 C65 120.6(3)
C66 C67 C68 122.3(3)
C67 C68 C73 116.6(3)
C67 C68 C69 120.0(3)
C73 C68 C69 123.2(3)
C72 C69 C71 110.0(3)
C72 C69 C68 112.3(3)
C71 C69 C68 111.1(3)
C72 C69 C70 107.2(3)
C71 C69 C70 108.5(3)
C68 C69 C70 107.5(3)
C74 C73 C68 121.6(3)
C73 C74 C65 121.3(3)
Cl81 C80 Cl82 112.3(3)
Cl91 C90 Cl92 111.6(2)

loop_
_geom_bond_atom_site_label_1
_geom_bond_atom_site_label_2
_geom_bond_distance
N1 C2 1.337(4)
N1 C6 1.341(4)
C2 C3 1.400(4)
C2 C8 1.493(4)
C3 C4 1.384(4)
C4 C5 1.385(4)
C4 C19 1.500(4)
C5 C6 1.391(4)
C6 C14 1.492(4)
N7 C12 1.335(4)
N7 C8 1.337(4)
C8 C9 1.395(4)
C9 C10 1.390(5)
C10 C11 1.371(6)
C11 C12 1.375(5)
N13 C18 1.331(4)
N13 C14 1.337(4)
C14 C15 1.389(4)
C15 C16 1.383(4)
C16 C17 1.373(5)
C17 C18 1.386(5)
C19 C20 1.404(4)
C19 C24 1.406(4)
C20 C21 1.410(4)
C20 C25 1.502(3)
C21 C22 1.405(4)
C21 C35 1.499(4)
C22 C23 1.407(4)
C22 C45 1.507(3)
C23 C24 1.400(4)
C23 C55 1.500(3)
C24 C65 1.497(4)
C25 C34 1.386(4)
C25 C26 1.390(4)
C26 C27 1.388(4)
C27 C28 1.389(4)
C28 C33 1.389(4)
C28 C29 1.538(4)
C29 C30 1.523(5)
C29 C32 1.523(5)
C29 C31 1.545(5)
C33 C34 1.386(4)
C35 C44 1.383(4)
C35 C36 1.391(4)
C36 C37 1.387(4)
C37 C38 1.393(4)
C38 C43 1.391(4)
C38 C39 1.538(4)
C39 C41 1.508(5)
C39 C42A 1.522(5)
C39 C40 1.549(5)
C43 C44 1.388(4)
C45 C54 1.383(4)
C45 C46 1.393(4)
C46 C47 1.386(4)
C47 C48 1.390(4)
C48 C53 1.387(4)
C48 C49 1.543(4)
C49 C52 1.523(5)
C49 C50 1.528(4)
C49 C51 1.537(5)
C53 C54 1.395(4)
C55 C64 1.381(4)
C55 C56 1.392(4)
C56 C57 1.382(4)
C57 C58 1.385(4)
C58 C63 1.387(4)
C58 C59 1.534(4)
C59 C62 1.519(5)
C59 C61 1.526(5)
C59 C60 1.543(5)
C63 C64 1.391(4)
C65 C74 1.389(4)
C65 C66 1.391(4)
C66 C67 1.387(4)
C67 C68 1.389(4)
C68 C73 1.389(4)
C68 C69 1.538(4)
C69 C72 1.522(5)
C69 C71 1.526(5)
C69 C70 1.546(5)
C73 C74 1.389(4)
C80 Cl81 1.745(7)
C80 Cl82 1.748(6)
C90 Cl91 1.754(4)
C90 Cl92 1.763(4)

loop_
_geom_torsion_atom_site_label_1
_geom_torsion_atom_site_label_2
_geom_torsion_atom_site_label_3
_geom_torsion_atom_site_label_4
_geom_torsion
C6 N1 C2 C3 0.7(4)
C6 N1 C2 C8 -178.7(2)
N1 C2 C3 C4 -0.3(4)
C8 C2 C3 C4 179.1(2)
C2 C3 C4 C5 -0.1(4)
C2 C3 C4 C19 179.2(2)
C3 C4 C5 C6 0.1(4)
C19 C4 C5 C6 -179.2(2)
C2 N1 C6 C5 -0.7(4)
C2 N1 C6 C14 177.8(2)
C4 C5 C6 N1 0.3(4)
C4 C5 C6 C14 -178.2(2)
C12 N7 C8 C9 -1.1(5)
C12 N7 C8 C2 179.8(3)
N1 C2 C8 N7 177.0(3)
C3 C2 C8 N7 -2.5(4)
N1 C2 C8 C9 -2.2(4)
C3 C2 C8 C9 178.4(3)
N7 C8 C9 C10 1.5(5)
C2 C8 C9 C10 -179.4(3)
C8 C9 C10 C11 -0.5(5)
C9 C10 C11 C12 -0.8(6)
C8 N7 C12 C11 -0.3(5)
C10 C11 C12 N7 1.2(6)
C18 N13 C14 C15 -0.8(5)
C18 N13 C14 C6 177.4(3)
N1 C6 C14 N13 168.4(3)
C5 C6 C14 N13 -13.0(4)
N1 C6 C14 C15 -13.3(4)
C5 C6 C14 C15 165.2(3)
N13 C14 C15 C16 0.7(5)
C6 C14 C15 C16 -177.4(3)
C14 C15 C16 C17 0.2(5)
C15 C16 C17 C18 -1.0(5)
C14 N13 C18 C17 0.0(5)
C16 C17 C18 N13 0.9(5)
C3 C4 C19 C20 86.7(3)
C5 C4 C19 C20 -94.0(3)
C3 C4 C19 C24 -92.5(3)
C5 C4 C19 C24 86.8(3)
C24 C19 C20 C21 1.1(4)
C4 C19 C20 C21 -178.1(2)
C24 C19 C20 C25 -178.2(2)
C4 C19 C20 C25 2.6(4)
C19 C20 C21 C22 -0.3(4)
C25 C20 C21 C22 178.9(2)
C19 C20 C21 C35 180.0(2)
C25 C20 C21 C35 -0.8(4)
C20 C21 C22 C23 -1.0(4)
C35 C21 C22 C23 178.7(2)
C20 C21 C22 C45 -177.8(2)
C35 C21 C22 C45 1.9(4)
C21 C22 C23 C24 1.7(4)
C45 C22 C23 C24 178.6(2)
C21 C22 C23 C55 -175.6(2)
C45 C22 C23 C55 1.4(4)
C22 C23 C24 C19 -0.9(4)
C55 C23 C24 C19 176.3(2)
C22 C23 C24 C65 175.5(2)
C55 C23 C24 C65 -7.3(4)
C20 C19 C24 C23 -0.4(4)
C4 C19 C24 C23 178.8(2)
C20 C19 C24 C65 -176.9(2)
C4 C19 C24 C65 2.3(4)
C19 C20 C25 C34 64.5(3)
C21 C20 C25 C34 -114.8(3)
C19 C20 C25 C26 -117.9(3)
C21 C20 C25 C26 62.8(4)
C34 C25 C26 C27 1.1(4)
C20 C25 C26 C27 -176.6(3)
C25 C26 C27 C28 -0.6(5)
C26 C27 C28 C33 -0.3(4)
C26 C27 C28 C29 177.9(3)
C27 C28 C29 C30 -69.5(4)
C33 C28 C29 C30 108.6(3)
C27 C28 C29 C32 169.8(3)
C33 C28 C29 C32 -12.1(4)
C27 C28 C29 C31 50.2(4)
C33 C28 C29 C31 -131.8(3)
C27 C28 C33 C34 0.5(4)
C29 C28 C33 C34 -177.7(3)
C26 C25 C34 C33 -0.9(4)
C20 C25 C34 C33 176.8(2)
C28 C33 C34 C25 0.1(4)
C22 C21 C35 C44 69.4(3)
C20 C21 C35 C44 -110.9(3)
C22 C21 C35 C36 -117.8(3)
C20 C21 C35 C36 61.9(3)
C44 C35 C36 C37 3.3(4)
C21 C35 C36 C37 -169.8(2)
C35 C36 C37 C38 0.7(4)
C36 C37 C38 C43 -4.1(4)
C36 C37 C38 C39 172.8(3)
C43 C38 C39 C41 -5.9(4)
C37 C38 C39 C41 177.4(3)
C43 C38 C39 C42A -128.0(3)
C37 C38 C39 C42A 55.3(4)
C43 C38 C39 C40 113.7(3)
C37 C38 C39 C40 -63.1(4)
C37 C38 C43 C44 3.5(4)
C39 C38 C43 C44 -173.3(3)
C36 C35 C44 C43 -3.9(4)
C21 C35 C44 C43 169.2(2)
C38 C43 C44 C35 0.4(4)
C21 C22 C45 C54 100.1(3)
C23 C22 C45 C54 -76.8(3)
C21 C22 C45 C46 -87.5(3)
C23 C22 C45 C46 95.6(3)
C54 C45 C46 C47 0.6(4)
C22 C45 C46 C47 -172.1(3)
C45 C46 C47 C48 0.1(5)
C46 C47 C48 C53 -0.9(4)
C46 C47 C48 C49 178.1(3)
C53 C48 C49 C52 0.6(4)
C47 C48 C49 C52 -178.3(3)
C53 C48 C49 C50 -120.6(3)
C47 C48 C49 C50 60.6(4)
C53 C48 C49 C51 120.6(3)
C47 C48 C49 C51 -58.2(4)
C47 C48 C53 C54 0.9(4)
C49 C48 C53 C54 -178.0(3)
C46 C45 C54 C53 -0.6(4)
C22 C45 C54 C53 172.1(3)
C48 C53 C54 C45 -0.2(4)
C24 C23 C55 C64 -72.7(3)
C22 C23 C55 C64 104.5(3)
C24 C23 C55 C56 111.5(3)
C22 C23 C55 C56 -71.2(4)
C64 C55 C56 C57 -3.1(4)
C23 C55 C56 C57 172.8(3)
C55 C56 C57 C58 -1.0(5)
C56 C57 C58 C63 3.3(5)
C56 C57 C58 C59 -174.5(3)
C57 C58 C59 C62 -177.0(3)
C63 C58 C59 C62 5.4(4)
C57 C58 C59 C61 -55.9(4)
C63 C58 C59 C61 126.5(3)
C57 C58 C59 C60 62.1(4)
C63 C58 C59 C60 -115.6(3)
C57 C58 C63 C64 -1.6(4)
C59 C58 C63 C64 176.1(3)
C56 C55 C64 C63 4.7(4)
C23 C55 C64 C63 -171.2(3)
C58 C63 C64 C55 -2.4(5)
C23 C24 C65 C74 -73.0(3)
C19 C24 C65 C74 103.5(3)
C23 C24 C65 C66 111.0(3)
C19 C24 C65 C66 -72.5(3)
C74 C65 C66 C67 -3.4(4)
C24 C65 C66 C67 172.7(3)
C65 C66 C67 C68 0.6(5)
C66 C67 C68 C73 2.7(4)
C66 C67 C68 C69 -173.6(3)
C67 C68 C69 C72 -179.9(3)
C73 C68 C69 C72 4.0(4)
C67 C68 C69 C71 -56.3(4)
C73 C68 C69 C71 127.7(3)
C67 C68 C69 C70 62.3(4)
C73 C68 C69 C70 -113.7(3)
C67 C68 C73 C74 -3.1(4)
C69 C68 C73 C74 173.1(3)
C68 C73 C74 C65 0.3(4)
C66 C65 C74 C73 3.0(4)
C24 C65 C74 C73 -173.1(2)
